data_1571262
loop_
_publ_author_name
'Olech, Barbara'
'Br&#xe1;zda, Petr'
'Palatinus, Lukas'
'Dominiak, Paulina Maria'

_publ_section_title
;
 Dynamical refinement with multipolar electron scattering factors.
;
_journal_coeditor_code OF5004
_journal_issue 3
_journal_name_full IUCrJ
_journal_paper_doi 10.1107/S2052252524001763
_journal_volume 11
_journal_year 2024
_chemical_formula_sum 'C5 H6 N2 O2'
_chemical_formula_weight 126.1
_chemical_name_common 1-methyluracil
_space_group_IT_number 72
_space_group_name_Hall '-I 2 2c'
_space_group_name_H-M_alt 'I b a m'
_symmetry_cell_setting orthorhombic
_symmetry_Int_Tables_number 72
_symmetry_space_group_name_Hall '-I 2 2c'
_symmetry_space_group_name_H-M 'I b a m'
_audit_creation_method 'Jana2020 1.3.51'
_cell_angle_alpha 90
_cell_angle_beta 90
_cell_angle_gamma 90
_cell_formula_units_Z 8
_cell_length_a 13.1931
_cell_length_b 13.214
_cell_length_c 6.213
_cell_measurement_reflns_used 2334
_cell_measurement_temperature 100
_cell_measurement_theta_max 0.90
_cell_measurement_theta_min 0.05
_cell_volume 1083.135
_computing_cell_refinement
;
PETS2 (Palatinus, L., et al. Acta Crystallogr. B 2019)
Optical distortions in PETS2 (Brazda, P., et al IUCrJ 2022) 
;
_computing_data_reduction
;
PETS2 (Palatinus, L., et al. Acta Crystallogr. B 2019).
;
_computing_structure_refinement
;
Jana2006 (Petricek et al., 2014). Dynamical refinement (Palatinus, L. et al.
 2015).
;
_computing_structure_solution
;
Superflip (Palatinus et al., 2007).
;
_diffrn_ambient_temperature 100
_diffrn_detector
;
SIS Veleta CCD 14 bit camera
;
_diffrn_detector_area_resol_mean 2048.2048
_diffrn_measured_fraction_theta_full 0.7
_diffrn_measured_fraction_theta_max 0.69
_diffrn_measurement_device TEM
_diffrn_measurement_device_type 'Tecnai G2 20'
_diffrn_measurement_method
;
precession assisted 3D ED
;
_diffrn_measurement_specimen_support
;
Cu grid with carbon foil
;
_diffrn_radiation_probe electron
_diffrn_radiation_source LaB6
_diffrn_radiation_type electron
_diffrn_radiation_wavelength 0.0251
_diffrn_reflns_av_unetI/netI 0.0426
_diffrn_reflns_limit_h_max 23
_diffrn_reflns_limit_h_min -23
_diffrn_reflns_limit_k_max 23
_diffrn_reflns_limit_k_min -23
_diffrn_reflns_limit_l_max 8
_diffrn_reflns_limit_l_min -7
_diffrn_reflns_number 21381
_diffrn_reflns_reduction_process 'data integration with PETS2'
_diffrn_reflns_theta_full 0.64
_diffrn_reflns_theta_max 1.29
_diffrn_reflns_theta_min 0.08
_diffrn_source 'electron microscope'
_diffrn_source_voltage 200
_exptl_absorpt_correction_type none
_exptl_crystal_density_diffrn 1.5468
_exptl_crystal_description
;
platelet
;
_exptl_crystal_F_000 192.856
_exptl_crystal_size_max 0.005
_exptl_crystal_size_mid 0.003
_exptl_crystal_size_min 0.0002
_refine_diff_density_max 0.09
_refine_diff_density_min -0.12
_refine_ls_extinction_method none
_refine_ls_goodness_of_fit_gt 0.0000
_refine_ls_goodness_of_fit_ref 2.8854
_refine_ls_hydrogen_treatment refall
_refine_ls_number_constraints 0
_refine_ls_number_parameters 166
_refine_ls_number_reflns 11582
_refine_ls_number_restraints 0
_refine_ls_R_factor_all 0.1355
_refine_ls_R_factor_gt 0.0953
_refine_ls_shift/su_max 0.0580
_refine_ls_shift/su_mean 0.0058
_refine_ls_structure_factor_coef F
_refine_ls_weighting_details 'calc w=1/[\s^2^(Fo)+(0.01P)^2^+0.0000P] where P=Fo'
_refine_ls_weighting_scheme sigma
_refine_ls_wR_factor_gt 0.1001
_refine_ls_wR_factor_ref 0.1032
_reflns_number_gt 5409
_reflns_number_total 11582
_reflns_threshold_expression I>3\s(I)
_cod_data_source_file of5004.cif
_cod_data_source_block IAM
_cod_original_sg_symbol_Hall '-I -2xab;-2yab;-2z'
_cod_database_code 1571262

loop_
_space_group_symop_id
_space_group_symop_operation_xyz
1 x,y,z
2 -x,-y,z
3 -x,y,-z+1/2
4 x,-y,-z+1/2
5 -x,-y,-z
6 x,y,-z
7 x,-y,z+1/2
8 -x,y,z+1/2
9 x+1/2,y+1/2,z+1/2
10 -x+1/2,-y+1/2,z+1/2
11 -x+1/2,y+1/2,-z
12 x+1/2,-y+1/2,-z
13 -x+1/2,-y+1/2,-z+1/2
14 x+1/2,y+1/2,-z+1/2
15 x+1/2,-y+1/2,z
16 -x+1/2,y+1/2,z

loop_
_atom_site_label
_atom_site_type_symbol
_atom_site_fract_x
_atom_site_fract_y
_atom_site_fract_z
_atom_site_adp_type
_atom_site_U_iso_or_equiv
_atom_site_site_symmetry_multiplicity
_atom_site_occupancy
_atom_site_calc_flag
_atom_site_refinement_flags
_atom_site_disorder_assembly
_atom_site_disorder_group
O4 O 0.13526(9) 1.01871(7) 0 Uani 0.0138(8) 8 1 d . . .
O2 O -0.04518(8) 0.72651(9) 0 Uani 0.0172(9) 8 1 d . . .
N3 N 0.04770(8) 0.87042(9) 0 Uani 0.0133(9) 8 1 d . . .
H3 H -0.0237(6) 0.9081(5) 0 Uiso 0.0240(18) 8 1 d . . .
N1 N 0.12658(8) 0.71401(8) 0 Uani 0.0104(9) 8 1 d . . .
C2 C 0.03735(9) 0.76766(9) 0 Uani 0.0114(10) 8 1 d . . .
C6 C 0.21888(9) 0.76123(10) 0 Uani 0.0122(10) 8 1 d . . .
H6 H 0.2895(6) 0.7139(6) 0 Uiso 0.035(2) 8 1 d . . .
C4 C 0.13691(9) 0.92473(8) 0 Uani 0.0100(10) 8 1 d . . .
C5 C 0.22812(9) 0.86478(9) 0 Uani 0.0198(12) 8 1 d . . .
H5 H 0.3024(6) 0.9002(5) 0 Uiso 0.0274(19) 8 1 d . . .
C7 C 0.12002(10) 0.60365(10) 0 Uani 0.0240(13) 8 1 d . . .
H7a H 0.1981(7) 0.5703(6) 0 Uiso 0.039(2) 8 1 d . . .
H7b H 0.0731(6) 0.5722(5) -0.156(2) Uiso 0.061(2) 16 1 d . . .

loop_
_atom_site_aniso_label
_atom_site_aniso_type_symbol
_atom_site_aniso_U_11
_atom_site_aniso_U_22
_atom_site_aniso_U_33
_atom_site_aniso_U_12
_atom_site_aniso_U_13
_atom_site_aniso_U_23
O4 O 0.0116(5) 0.0129(4) 0.017(2) 0.0020(3) 0 0
O2 O 0.0102(5) 0.0162(5) 0.025(2) 0.0000(3) 0 0
N3 N 0.0074(5) 0.0146(5) 0.018(3) 0.0006(4) 0 0
N1 N 0.0106(6) 0.0122(5) 0.008(3) -0.0001(4) 0 0
C2 C 0.0039(6) 0.0097(5) 0.021(3) -0.0013(4) 0 0
C6 C 0.0055(6) 0.0118(6) 0.019(3) 0.0001(4) 0 0
C4 C 0.0090(6) 0.0079(5) 0.013(3) 0.0018(4) 0 0
C5 C 0.0059(6) 0.0093(6) 0.044(3) -0.0013(4) 0 0
C7 C 0.0111(7) 0.0133(6) 0.048(4) 0.0026(5) 0 0

loop_
_atom_type_symbol
_atom_type_scat_source
C International_Tables_Vol_C
H International_Tables_Vol_C
N International_Tables_Vol_C
O International_Tables_Vol_C

loop_
_geom_angle_atom_site_label_1
_geom_angle_atom_site_label_2
_geom_angle_atom_site_label_3
_geom_angle_site_symmetry_1
_geom_angle_site_symmetry_2
_geom_angle_site_symmetry_3
_geom_angle
_geom_angle_publ_flag
H3 N3 C2 . . . 112.1(4) ?
H3 N3 C4 . . . 120.8(4) ?
C2 N3 C4 . . . 127.12(11) ?
C2 N1 C6 . . . 121.82(11) ?
C2 N1 C7 . . . 117.66(10) ?
C6 N1 C7 . . . 120.52(11) ?
O2 C2 N3 . . . 122.27(11) ?
O2 C2 N1 . . . 122.41(12) ?
N3 C2 N1 . . . 115.32(10) ?
N1 C6 H6 . . . 119.0(4) ?
N1 C6 C5 . . . 122.21(11) ?
H6 C6 C5 . . . 118.8(4) ?
O4 C4 N3 . . . 120.37(11) ?
O4 C4 C5 . . . 124.36(11) ?
N3 C4 C5 . . . 115.26(10) ?
C6 C5 C4 . . . 118.27(11) ?
C6 C5 H5 . . . 120.6(4) ?
C4 C5 H5 . . . 121.1(4) ?
N1 C7 H7a . . . 109.8(4) ?
N1 C7 H7b . . . 111.7(4) ?
N1 C7 H7b . . 6_555 111.7(4) ?
H7a C7 H7b . . . 109.4(4) ?
H7a C7 H7b . . 6_555 109.4(4) ?
H7b C7 H7b . . 6_555 104.7(7) ?

loop_
_geom_bond_atom_site_label_1
_geom_bond_atom_site_label_2
_geom_bond_site_symmetry_1
_geom_bond_site_symmetry_2
_geom_bond_distance
_geom_bond_publ_flag
O4 C4 . . 1.2420(15) ?
O2 C2 . . 1.2171(15) ?
N3 H3 . . 1.065(8) ?
N3 C2 . . 1.3647(17) ?
N3 C4 . . 1.3785(16) ?
N1 C2 . . 1.3741(16) ?
N1 C6 . . 1.3683(16) ?
N1 C7 . . 1.4609(17) ?
C6 H6 . . 1.122(8) ?
C6 C5 . . 1.3738(17) ?
C4 C5 . . 1.4407(17) ?
C5 H5 . . 1.086(8) ?
C7 H7a . . 1.120(9) ?
C7 H7b . . 1.220(12) ?
C7 H7b . 6_555 1.220(12) ?

loop_
_geom_hbond_atom_site_label_D
_geom_hbond_atom_site_label_H
_geom_hbond_atom_site_label_A
_geom_hbond_site_symmetry_D
_geom_hbond_site_symmetry_H
_geom_hbond_site_symmetry_A
_geom_hbond_distance_DH
_geom_hbond_distance_HA
_geom_hbond_distance_DA
_geom_hbond_angle_DHA
_geom_hbond_publ_flag
N3 H3 O4 . . 2_575 1.065(8) 1.761(8) 2.8236(15) 174.6(6) ?
C6 H6 O2 . . 12_565 1.122(8) 2.319(8) 3.1169(16) 126.3(5) ?
C7 H7a O4 . . 11_545 1.120(9) 2.302(9) 3.4181(17) 174.1(6) ?

loop_
_reflns_scale_group_code
_reflns_scale_meas_intensity
1%1 1191.193
2%1 1250.425
3%1 1299.109
4%1 1321.759
5%1 1342.539
6%1 1337.109
7%1 1322.186
8%1 1297.346
9%1 1249.481
10%1 1232.922
11%1 1188.185
12%1 1175.061
13%1 1217.040
14%1 1254.389
15%1 1189.646
16%1 1185.157
17%1 1112.098
18%1 1127.605
19%1 1116.875
20%1 1116.430
21%1 1134.474
22%1 1114.518
23%1 1149.224
24%1 1115.327
25%1 1111.351
26%1 1075.629
27%1 1571.211
28%1 1540.141
29%1 1612.258
30%1 1553.198
31%1 1496.024
32%1 1504.730
33%1 1463.481
34%1 1409.363
35%1 1327.496
36%1 1346.196
37%1 1319.851
38%1 1258.957
39%1 1355.309
40%1 1350.053
2%2 1350.606
3%2 1309.815
4%2 1258.139
5%2 1282.910
6%2 1237.710
7%2 1278.333
8%2 1243.950
9%2 1455.580
10%2 1430.977
11%2 1455.054
12%2 1358.528
13%2 1349.688
14%2 1421.620
15%2 1502.849
16%2 1455.378
17%2 1535.225
18%2 1464.082
19%2 1665.541
20%2 1572.829
21%2 1602.786
22%2 1600.225
23%2 1642.636
24%2 1611.542
25%2 2076.169
26%2 2125.667
27%2 2073.329
28%2 2089.063
29%2 2085.703
30%2 2088.060
32%2 2065.375
33%2 2150.654
34%2 2163.216
35%2 2062.730
36%2 2055.959
37%2 1957.867
38%2 1905.534
39%2 1748.574
40%2 1701.550
46%2 1497.551
50%2 2075.824
52%2 2064.214
53%2 2053.859
54%2 2001.286
55%2 1692.052
58%2 1608.249
59%2 1646.392
60%2 1523.162
61%2 1541.451
62%2 1491.818
63%2 1484.930
64%2 1470.972
65%2 1449.846
66%2 1388.493
67%2 1342.791
